data_4332319
loop_
_publ_author_name
'Zhao, Shu-Bin'
'Wang, Rui-Yao'
'Wang, Suning'

_publ_section_title
;
 Dinuclear Cu(I) Complexes of 1,2,4,5-Tetra(7-azaindolyl)benzene:&#x00A0;
 Persistent 3-Coordinate Geometry, Luminescence, and Reactivity
;
_journal_issue 15
_journal_name_full 'Inorganic Chemistry'
_journal_page_first 5830
_journal_page_last 5840
_journal_paper_doi 10.1021/ic060237h
_journal_volume 45
_journal_year 2006
_chemical_formula_sum 'C74 H60 B2 Cl8 Cu2 F8 N8 P2'
_chemical_formula_weight 1707.54
_chemical_name_systematic
; 
 ? 
;
_space_group_IT_number 2
_symmetry_cell_setting triclinic
_symmetry_space_group_name_Hall '-P 1'
_symmetry_space_group_name_H-M 'P -1'
_atom_sites_solution_hydrogens geom
_atom_sites_solution_primary direct
_atom_sites_solution_secondary difmap
_audit_creation_method SHELXL-97
_cell_angle_alpha 93.117(6)
_cell_angle_beta 102.741(5)
_cell_angle_gamma 116.504(5)
_cell_formula_units_Z 1
_cell_length_a 12.323(4)
_cell_length_b 13.386(4)
_cell_length_c 13.496(4)
_cell_measurement_temperature 180(2)
_cell_volume 1913.2(10)
_computing_cell_refinement 'Bruker XSCANS'
_computing_data_collection 'Bruker XSCANS'
_computing_data_reduction 'Bruker SHELXTL'
_computing_molecular_graphics 'Bruker SHELXTL'
_computing_publication_material 'Bruker SHELXTL'
_computing_structure_refinement 'SHELXL-97 (Sheldrick, 1997)'
_computing_structure_solution 'SHELXS-97 (Sheldrick, 1990)'
_diffrn_ambient_temperature 180(2)
_diffrn_measured_fraction_theta_full 0.899
_diffrn_measured_fraction_theta_max 0.899
_diffrn_measurement_device_type 'Bruker P4'
_diffrn_measurement_method '\w scans'
_diffrn_radiation_monochromator graphite
_diffrn_radiation_source 'fine-focus sealed tube'
_diffrn_radiation_type MoK\a
_diffrn_radiation_wavelength 0.71073
_diffrn_reflns_av_R_equivalents 0.0242
_diffrn_reflns_av_sigmaI/netI 0.0599
_diffrn_reflns_limit_h_max 16
_diffrn_reflns_limit_h_min -14
_diffrn_reflns_limit_k_max 16
_diffrn_reflns_limit_k_min -17
_diffrn_reflns_limit_l_max 17
_diffrn_reflns_limit_l_min -16
_diffrn_reflns_number 13374
_diffrn_reflns_theta_full 28.35
_diffrn_reflns_theta_max 28.35
_diffrn_reflns_theta_min 1.57
_exptl_absorpt_coefficient_mu 0.945
_exptl_absorpt_correction_T_max 1.000
_exptl_absorpt_correction_T_min 0.775
_exptl_absorpt_correction_type SADABS
_exptl_crystal_colour colorless
_exptl_crystal_density_diffrn 1.482
_exptl_crystal_density_method 'not measured'
_exptl_crystal_description Plate
_exptl_crystal_F_000 866
_exptl_crystal_size_max 0.10
_exptl_crystal_size_mid 0.30
_exptl_crystal_size_min 0.40
_refine_diff_density_max 1.283
_refine_diff_density_min -1.183
_refine_diff_density_rms 0.106
_refine_ls_extinction_method none
_refine_ls_goodness_of_fit_ref 1.054
_refine_ls_hydrogen_treatment mixed
_refine_ls_matrix_type full
_refine_ls_number_parameters 469
_refine_ls_number_reflns 8589
_refine_ls_number_restraints 0
_refine_ls_restrained_S_all 1.054
_refine_ls_R_factor_all 0.1129
_refine_ls_R_factor_gt 0.0772
_refine_ls_shift/su_max 0.001
_refine_ls_shift/su_mean 0.000
_refine_ls_structure_factor_coef Fsqd
_refine_ls_weighting_details 'calc w=1/[\s^2^(Fo^2^)+(0.1068P)^2^+5.1917P] where P=(Fo^2^+2Fc^2^)/3'
_refine_ls_weighting_scheme calc
_refine_ls_wR_factor_gt 0.2064
_refine_ls_wR_factor_ref 0.2303
_reflns_number_gt 5904
_reflns_number_total 8589
_reflns_threshold_expression >2sigma(I)
_cod_data_source_file ic060237hsup2.cif
_cod_data_source_block zsb140
_cod_depositor_comments
;
The following automatic conversions were performed:

'_symmetry_cell_setting' value 'Triclinic' changed to 'triclinic'
according to /home/saulius/struct/CIF-dictionaries/cif_core.dic
dictionary named 'cif_core.dic' version 2.4.2 from 2011-04-26.

Automatic conversion script
Id: cif_fix_values 1891 2012-01-12 08:04:46Z andrius 
;
_cod_original_sg_symbol_H-M P-1
_cod_database_code 4332319

loop_
_symmetry_equiv_pos_as_xyz
'x, y, z'
'-x, -y, -z'

loop_
_atom_site_label
_atom_site_type_symbol
_atom_site_fract_x
_atom_site_fract_y
_atom_site_fract_z
_atom_site_U_iso_or_equiv
_atom_site_adp_type
_atom_site_occupancy
_atom_site_symmetry_multiplicity
_atom_site_calc_flag
_atom_site_refinement_flags
Cu1 Cu -0.19166(6) -0.04403(5) 0.13414(4) 0.03018(19) Uani 1 1 d .
P1 P -0.09554(12) 0.11501(10) 0.24916(9) 0.0296(3) Uani 1 1 d .
N1 N -0.3461(4) -0.1002(4) 0.0110(3) 0.0374(9) Uani 1 1 d .
N2 N -0.2409(4) -0.0596(3) -0.1249(3) 0.0309(8) Uani 1 1 d .
N3 N -0.1665(4) -0.1720(3) 0.1961(3) 0.0307(8) Uani 1 1 d .
N4 N 0.0178(4) -0.1421(3) 0.1420(3) 0.0312(8) Uani 1 1 d .
C1 C -0.1183(4) -0.0278(4) -0.0650(3) 0.0265(9) Uani 1 1 d .
C2 C -0.1039(4) -0.0968(4) 0.0056(3) 0.0283(9) Uani 1 1 d .
H2A H -0.1757 -0.1640 0.0084 0.034 Uiso 1 1 calc R
C3 C 0.0129(4) -0.0691(4) 0.0716(3) 0.0278(9) Uani 1 1 d .
C4 C -0.2831(5) -0.0739(5) -0.2328(4) 0.0407(12) Uani 1 1 d .
H4A H -0.2303 -0.0555 -0.2780 0.049 Uiso 1 1 calc R
C5 C -0.4084(5) -0.1172(6) -0.2624(4) 0.0503(14) Uani 1 1 d .
H5A H -0.4594 -0.1343 -0.3313 0.060 Uiso 1 1 calc R
C6 C -0.4519(5) -0.1331(5) -0.1721(4) 0.0469(13) Uani 1 1 d .
C7 C -0.5699(6) -0.1766(7) -0.1512(5) 0.066(2) Uani 1 1 d .
H7A H -0.6455 -0.2023 -0.2050 0.080 Uiso 1 1 calc R
C8 C -0.5717(6) -0.1807(7) -0.0499(5) 0.067(2) Uani 1 1 d .
H8A H -0.6498 -0.2105 -0.0330 0.080 Uiso 1 1 calc R
C9 C -0.4613(5) -0.1419(5) 0.0270(5) 0.0500(14) Uani 1 1 d .
H9A H -0.4666 -0.1448 0.0960 0.060 Uiso 1 1 calc R
C10 C -0.3467(4) -0.0981(4) -0.0879(4) 0.0336(10) Uani 1 1 d .
C11 C 0.1019(5) -0.1879(5) 0.1616(4) 0.0377(11) Uani 1 1 d .
H11A H 0.1719 -0.1678 0.1339 0.045 Uiso 1 1 calc R
C12 C 0.0695(5) -0.2632(5) 0.2243(4) 0.0409(12) Uani 1 1 d .
H12A H 0.1118 -0.3053 0.2486 0.049 Uiso 1 1 calc R
C13 C -0.0415(5) -0.2694(4) 0.2484(4) 0.0352(11) Uani 1 1 d .
C14 C -0.1194(6) -0.3282(5) 0.3082(4) 0.0443(13) Uani 1 1 d .
H14A H -0.1040 -0.3802 0.3465 0.053 Uiso 1 1 calc R
C15 C -0.2194(6) -0.3088(5) 0.3101(4) 0.0467(14) Uani 1 1 d .
H15A H -0.2750 -0.3486 0.3496 0.056 Uiso 1 1 calc R
C16 C -0.2399(5) -0.2314(4) 0.2549(4) 0.0386(12) Uani 1 1 d .
H16A H -0.3094 -0.2194 0.2588 0.046 Uiso 1 1 calc R
C17 C -0.0715(5) -0.1934(4) 0.1947(3) 0.0302(10) Uani 1 1 d .
C18 C -0.0704(5) 0.2450(4) 0.2000(4) 0.0350(11) Uani 1 1 d .
C19 C -0.0973(6) 0.3254(5) 0.2409(5) 0.0488(14) Uani 1 1 d .
H19A H -0.1310 0.3144 0.2987 0.059 Uiso 1 1 calc R
C20 C -0.0754(8) 0.4216(6) 0.1980(6) 0.068(2) Uani 1 1 d .
H20A H -0.0973 0.4749 0.2252 0.081 Uiso 1 1 calc R
C21 C -0.0240(9) 0.4412(6) 0.1191(6) 0.079(2) Uani 1 1 d .
H21A H -0.0097 0.5077 0.0904 0.095 Uiso 1 1 calc R
C22 C 0.0080(12) 0.3646(7) 0.0797(6) 0.105(4) Uani 1 1 d .
H22A H 0.0485 0.3798 0.0260 0.126 Uiso 1 1 calc R
C23 C -0.0192(10) 0.2650(7) 0.1188(6) 0.088(3) Uani 1 1 d .
H23A H -0.0019 0.2099 0.0885 0.106 Uiso 1 1 calc R
C24 C -0.1856(5) 0.1074(4) 0.3411(3) 0.0328(10) Uani 1 1 d .
C25 C -0.3105(5) 0.0266(5) 0.3167(4) 0.0410(12) Uani 1 1 d .
H25A H -0.3474 -0.0249 0.2531 0.049 Uiso 1 1 calc R
C26 C -0.3833(6) 0.0198(5) 0.3843(5) 0.0503(14) Uani 1 1 d .
H26A H -0.4692 -0.0364 0.3672 0.060 Uiso 1 1 calc R
C27 C -0.3302(6) 0.0946(6) 0.4754(5) 0.0529(15) Uani 1 1 d .
H27A H -0.3802 0.0908 0.5209 0.064 Uiso 1 1 calc R
C28 C -0.2058(6) 0.1750(6) 0.5018(4) 0.0573(17) Uani 1 1 d .
H28A H -0.1699 0.2262 0.5656 0.069 Uiso 1 1 calc R
C29 C -0.1321(6) 0.1815(6) 0.4352(4) 0.0484(14) Uani 1 1 d .
H29A H -0.0456 0.2364 0.4539 0.058 Uiso 1 1 calc R
C31 C 0.0591(5) 0.1493(5) 0.3344(4) 0.0372(11) Uani 1 1 d .
C32 C 0.1662(6) 0.2502(6) 0.3439(5) 0.0506(14) Uani 1 1 d .
H32A H 0.1631 0.3050 0.3030 0.061 Uiso 1 1 calc R
C33 C 0.2802(6) 0.2718(6) 0.4144(5) 0.0633(18) Uani 1 1 d .
H33A H 0.3536 0.3421 0.4223 0.076 Uiso 1 1 calc R
C34 C 0.2859(6) 0.1930(7) 0.4712(5) 0.0625(19) Uani 1 1 d .
H34A H 0.3634 0.2079 0.5182 0.075 Uiso 1 1 calc R
C35 C 0.1789(6) 0.0909(7) 0.4608(4) 0.0549(17) Uani 1 1 d .
H35A H 0.1829 0.0358 0.5009 0.066 Uiso 1 1 calc R
C36 C 0.0673(6) 0.0690(5) 0.3930(4) 0.0439(13) Uani 1 1 d .
H36A H -0.0055 -0.0016 0.3856 0.053 Uiso 1 1 calc R
C37 C -0.7176(17) -0.4209(11) -0.5218(13) 0.160(6) Uani 1 1 d .
H37A H -0.7042 -0.4699 -0.5701 0.192 Uiso 1 1 calc R
H37B H -0.6886 -0.3451 -0.5419 0.192 Uiso 1 1 calc R
Cl1 Cl -0.6377(4) -0.4103(3) -0.4002(4) 0.206(3) Uani 1 1 d .
Cl2 Cl -0.8789(5) -0.4809(3) -0.5249(4) 0.210(3) Uani 1 1 d .
C38 C -0.3804(9) -0.4826(7) -0.1043(6) 0.089(3) Uani 1 1 d .
H38A H -0.3350 -0.5134 -0.1374 0.107 Uiso 1 1 calc R
H38B H -0.4670 -0.5444 -0.1137 0.107 Uiso 1 1 calc R
Cl3 Cl -0.3873(4) -0.3739(3) -0.1632(3) 0.1481(14) Uani 1 1 d .
Cl4 Cl -0.3036(3) -0.4365(3) 0.0276(2) 0.1219(10) Uani 1 1 d .
B1 B -0.6277(9) -0.2778(10) -0.7473(9) 0.090(3) Uani 1 1 d .
F1 F -0.6361(8) -0.1956(10) -0.8146(6) 0.177(4) Uani 1 1 d .
F2 F -0.7252(5) -0.3725(6) -0.7911(8) 0.193(5) Uani 1 1 d .
F3 F -0.6360(5) -0.2347(4) -0.6607(4) 0.0992(17) Uani 1 1 d .
F4 F -0.5167(4) -0.2635(5) -0.7519(5) 0.1058(18) Uani 1 1 d .

loop_
_atom_site_aniso_label
_atom_site_aniso_U_11
_atom_site_aniso_U_22
_atom_site_aniso_U_33
_atom_site_aniso_U_23
_atom_site_aniso_U_13
_atom_site_aniso_U_12
Cu1 0.0333(3) 0.0321(3) 0.0294(3) 0.0071(2) 0.0145(2) 0.0161(3)
P1 0.0352(7) 0.0327(6) 0.0268(6) 0.0068(5) 0.0128(5) 0.0188(5)
N1 0.029(2) 0.046(3) 0.038(2) 0.0080(19) 0.0145(18) 0.0167(19)
N2 0.027(2) 0.040(2) 0.0282(18) 0.0080(16) 0.0110(16) 0.0163(18)
N3 0.035(2) 0.029(2) 0.0301(19) 0.0063(16) 0.0145(17) 0.0136(17)
N4 0.033(2) 0.036(2) 0.033(2) 0.0132(17) 0.0163(17) 0.0191(18)
C1 0.027(2) 0.033(2) 0.024(2) 0.0058(17) 0.0112(17) 0.0159(19)
C2 0.030(2) 0.034(2) 0.025(2) 0.0047(18) 0.0134(18) 0.016(2)
C3 0.033(2) 0.034(2) 0.025(2) 0.0085(18) 0.0142(18) 0.020(2)
C4 0.043(3) 0.054(3) 0.029(2) 0.011(2) 0.008(2) 0.027(3)
C5 0.043(3) 0.073(4) 0.037(3) 0.011(3) 0.003(2) 0.032(3)
C6 0.033(3) 0.065(4) 0.043(3) 0.014(3) 0.009(2) 0.023(3)
C7 0.031(3) 0.103(6) 0.058(4) 0.012(4) 0.006(3) 0.029(4)
C8 0.032(3) 0.103(6) 0.065(4) 0.019(4) 0.020(3) 0.029(4)
C9 0.032(3) 0.067(4) 0.046(3) 0.008(3) 0.017(2) 0.018(3)
C10 0.026(2) 0.037(3) 0.039(3) 0.005(2) 0.010(2) 0.016(2)
C11 0.043(3) 0.045(3) 0.037(3) 0.011(2) 0.013(2) 0.029(3)
C12 0.055(3) 0.043(3) 0.034(2) 0.010(2) 0.009(2) 0.031(3)
C13 0.050(3) 0.035(3) 0.028(2) 0.0061(19) 0.013(2) 0.025(2)
C14 0.068(4) 0.037(3) 0.037(3) 0.015(2) 0.025(3) 0.028(3)
C15 0.064(4) 0.039(3) 0.046(3) 0.018(2) 0.032(3) 0.023(3)
C16 0.047(3) 0.037(3) 0.041(3) 0.013(2) 0.029(2) 0.019(2)
C17 0.037(3) 0.030(2) 0.026(2) 0.0068(18) 0.0123(19) 0.016(2)
C18 0.044(3) 0.033(3) 0.031(2) 0.0053(19) 0.009(2) 0.021(2)
C19 0.065(4) 0.036(3) 0.053(3) 0.011(2) 0.029(3) 0.025(3)
C20 0.107(6) 0.044(4) 0.074(5) 0.015(3) 0.040(4) 0.047(4)
C21 0.146(8) 0.048(4) 0.059(4) 0.023(3) 0.036(5) 0.054(5)
C22 0.218(12) 0.074(5) 0.070(5) 0.040(4) 0.086(7) 0.083(7)
C23 0.187(10) 0.067(5) 0.069(4) 0.037(4) 0.082(6) 0.085(6)
C24 0.040(3) 0.040(3) 0.027(2) 0.0078(19) 0.014(2) 0.024(2)
C25 0.046(3) 0.042(3) 0.039(3) 0.006(2) 0.020(2) 0.021(3)
C26 0.044(3) 0.055(4) 0.061(4) 0.014(3) 0.031(3) 0.023(3)
C27 0.060(4) 0.069(4) 0.045(3) 0.011(3) 0.029(3) 0.037(3)
C28 0.059(4) 0.085(5) 0.033(3) -0.002(3) 0.017(3) 0.038(4)
C29 0.045(3) 0.069(4) 0.029(2) -0.003(2) 0.011(2) 0.026(3)
C31 0.036(3) 0.049(3) 0.032(2) 0.005(2) 0.011(2) 0.024(2)
C32 0.046(3) 0.059(4) 0.052(3) 0.010(3) 0.013(3) 0.029(3)
C33 0.040(3) 0.070(4) 0.068(4) -0.006(4) 0.009(3) 0.020(3)
C34 0.052(4) 0.103(6) 0.040(3) -0.002(3) 0.001(3) 0.049(4)
C35 0.061(4) 0.095(5) 0.036(3) 0.024(3) 0.021(3) 0.055(4)
C36 0.048(3) 0.064(4) 0.035(3) 0.017(2) 0.018(2) 0.035(3)
C37 0.233(18) 0.101(9) 0.182(15) 0.057(9) 0.120(14) 0.077(11)
Cl1 0.148(3) 0.131(3) 0.214(5) 0.086(3) -0.022(3) -0.015(2)
Cl2 0.190(4) 0.093(2) 0.198(4) 0.049(2) -0.062(3) -0.009(2)
C38 0.101(7) 0.068(5) 0.076(5) -0.018(4) 0.010(5) 0.030(5)
Cl3 0.157(3) 0.0911(19) 0.168(3) 0.024(2) -0.007(2) 0.057(2)
Cl4 0.128(2) 0.126(2) 0.0755(15) -0.0201(14) 0.0163(15) 0.0383(19)
B1 0.058(6) 0.097(8) 0.096(7) -0.023(6) 0.038(5) 0.018(5)
F1 0.146(7) 0.310(12) 0.131(6) 0.063(7) 0.076(5) 0.134(8)
F2 0.062(3) 0.135(6) 0.300(10) -0.128(6) 0.060(5) -0.008(3)
F3 0.130(4) 0.078(3) 0.101(4) 0.008(3) 0.081(3) 0.037(3)
F4 0.060(3) 0.122(4) 0.130(4) -0.008(3) 0.044(3) 0.033(3)

loop_
_atom_type_symbol
_atom_type_description
_atom_type_scat_dispersion_real
_atom_type_scat_dispersion_imag
_atom_type_scat_source
C C 0.0033 0.0016 'International Tables Vol C Tables 4.2.6.8 and 6.1.1.4'
H H 0.0000 0.0000 'International Tables Vol C Tables 4.2.6.8 and 6.1.1.4'
B B 0.0013 0.0007 'International Tables Vol C Tables 4.2.6.8 and 6.1.1.4'
N N 0.0061 0.0033 'International Tables Vol C Tables 4.2.6.8 and 6.1.1.4'
P P 0.1023 0.0942 'International Tables Vol C Tables 4.2.6.8 and 6.1.1.4'
Cl Cl 0.1484 0.1585 'International Tables Vol C Tables 4.2.6.8 and 6.1.1.4'
F F 0.0171 0.0103 'International Tables Vol C Tables 4.2.6.8 and 6.1.1.4'
Cu Cu 0.3201 1.2651 'International Tables Vol C Tables 4.2.6.8 and 6.1.1.4'

loop_
_geom_angle_atom_site_label_1
_geom_angle_atom_site_label_2
_geom_angle_atom_site_label_3
_geom_angle
_geom_angle_site_symmetry_1
_geom_angle_site_symmetry_3
N1 Cu1 N3 113.91(17) . .
N1 Cu1 P1 129.76(13) . .
N3 Cu1 P1 111.12(12) . .
N1 Cu1 C2 82.49(16) . .
N3 Cu1 C2 80.82(15) . .
P1 Cu1 C2 126.22(12) . .
C18 P1 C24 104.7(2) . .
C18 P1 C31 104.1(2) . .
C24 P1 C31 101.9(2) . .
C18 P1 Cu1 116.92(16) . .
C24 P1 Cu1 110.66(17) . .
C31 P1 Cu1 116.95(17) . .
C10 N1 C9 114.2(4) . .
C10 N1 Cu1 126.6(3) . .
C9 N1 Cu1 119.3(4) . .
C10 N2 C1 124.8(4) . .
C10 N2 C4 107.2(4) . .
C1 N2 C4 127.4(4) . .
C17 N3 C16 114.5(4) . .
C17 N3 Cu1 125.0(3) . .
C16 N3 Cu1 119.8(3) . .
C17 N4 C11 107.3(4) . .
C17 N4 C3 124.8(4) . .
C11 N4 C3 127.4(4) . .
C3 C1 C2 119.6(4) 2 .
C3 C1 N2 123.0(4) 2 .
C2 C1 N2 117.4(4) . .
C3 C2 C1 121.5(4) . .
C3 C2 Cu1 97.3(3) . .
C1 C2 Cu1 98.6(3) . .
C2 C3 C1 118.9(4) . 2
C2 C3 N4 117.5(4) . .
C1 C3 N4 123.6(4) 2 .
C5 C4 N2 109.9(5) . .
C4 C5 C6 107.7(5) . .
C10 C6 C7 116.8(5) . .
C10 C6 C5 107.4(5) . .
C7 C6 C5 135.8(5) . .
C8 C7 C6 117.5(6) . .
C9 C8 C7 120.5(6) . .
N1 C9 C8 124.3(5) . .
N1 C10 N2 125.5(4) . .
N1 C10 C6 126.7(5) . .
N2 C10 C6 107.7(4) . .
C12 C11 N4 110.5(5) . .
C11 C12 C13 107.6(5) . .
C14 C13 C17 116.9(5) . .
C14 C13 C12 136.6(5) . .
C17 C13 C12 106.5(4) . .
C15 C14 C13 117.9(5) . .
C14 C15 C16 120.5(5) . .
N3 C16 C15 123.7(5) . .
N3 C17 N4 125.5(4) . .
N3 C17 C13 126.4(4) . .
N4 C17 C13 108.1(4) . .
C23 C18 C19 118.3(5) . .
C23 C18 P1 117.5(4) . .
C19 C18 P1 124.2(4) . .
C18 C19 C20 120.1(6) . .
C21 C20 C19 121.2(6) . .
C20 C21 C22 119.7(6) . .
C21 C22 C23 119.7(7) . .
C18 C23 C22 120.9(6) . .
C25 C24 C29 119.1(5) . .
C25 C24 P1 119.1(4) . .
C29 C24 P1 121.8(4) . .
C24 C25 C26 120.7(5) . .
C27 C26 C25 119.5(6) . .
C26 C27 C28 120.8(5) . .
C27 C28 C29 119.9(5) . .
C24 C29 C28 119.9(6) . .
C32 C31 C36 118.9(5) . .
C32 C31 P1 123.3(4) . .
C36 C31 P1 117.8(4) . .
C31 C32 C33 119.7(6) . .
C34 C33 C32 120.4(7) . .
C33 C34 C35 120.0(6) . .
C36 C35 C34 120.2(6) . .
C35 C36 C31 120.7(6) . .
Cl1 C37 Cl2 106.8(8) . .
Cl3 C38 Cl4 111.5(5) . .
F2 B1 F4 118.9(9) . .
F2 B1 F3 112.6(8) . .
F4 B1 F3 117.9(9) . .
F2 B1 F1 104.7(11) . .
F4 B1 F1 97.4(8) . .
F3 B1 F1 100.9(9) . .

loop_
_geom_bond_atom_site_label_1
_geom_bond_atom_site_label_2
_geom_bond_distance
_geom_bond_site_symmetry_2
Cu1 N1 2.035(4) .
Cu1 N3 2.061(4) .
Cu1 P1 2.2190(14) .
Cu1 C2 2.461(4) .
P1 C18 1.817(5) .
P1 C24 1.817(5) .
P1 C31 1.833(5) .
N1 C10 1.334(6) .
N1 C9 1.348(7) .
N2 C10 1.389(6) .
N2 C1 1.402(6) .
N2 C4 1.406(6) .
N3 C17 1.327(6) .
N3 C16 1.351(6) .
N4 C17 1.383(6) .
N4 C11 1.407(6) .
N4 C3 1.411(6) .
C1 C3 1.392(6) 2
C1 C2 1.399(6) .
C2 C3 1.388(6) .
C3 C1 1.392(6) 2
C4 C5 1.336(8) .
C5 C6 1.425(8) .
C6 C10 1.394(7) .
C6 C7 1.406(8) .
C7 C8 1.376(9) .
C8 C9 1.372(9) .
C11 C12 1.333(7) .
C12 C13 1.443(7) .
C13 C14 1.388(7) .
C13 C17 1.413(7) .
C14 C15 1.374(8) .
C15 C16 1.388(7) .
C18 C23 1.362(8) .
C18 C19 1.381(7) .
C19 C20 1.381(8) .
C20 C21 1.336(10) .
C21 C22 1.371(11) .
C22 C23 1.387(10) .
C24 C25 1.378(7) .
C24 C29 1.394(7) .
C25 C26 1.393(7) .
C26 C27 1.367(9) .
C27 C28 1.372(9) .
C28 C29 1.392(8) .
C31 C32 1.377(8) .
C31 C36 1.394(8) .
C32 C33 1.408(9) .
C33 C34 1.355(10) .
C34 C35 1.384(10) .
C35 C36 1.369(8) .
C37 Cl1 1.679(17) .
C37 Cl2 1.770(16) .
C38 Cl3 1.722(10) .
C38 Cl4 1.750(8) .
B1 F2 1.283(11) .
B1 F4 1.310(10) .
B1 F3 1.321(10) .
B1 F1 1.489(16) .

loop_
_geom_torsion_atom_site_label_1
_geom_torsion_atom_site_label_2
_geom_torsion_atom_site_label_3
_geom_torsion_atom_site_label_4
_geom_torsion
_geom_torsion_site_symmetry_1
_geom_torsion_site_symmetry_4
N1 Cu1 P1 C18 -44.0(3) . .
N3 Cu1 P1 C18 163.6(2) . .
C2 Cu1 P1 C18 69.5(2) . .
N1 Cu1 P1 C24 75.7(2) . .
N3 Cu1 P1 C24 -76.7(2) . .
C2 Cu1 P1 C24 -170.8(2) . .
N1 Cu1 P1 C31 -168.3(2) . .
N3 Cu1 P1 C31 39.2(2) . .
C2 Cu1 P1 C31 -54.8(2) . .
N3 Cu1 N1 C10 -105.6(4) . .
P1 Cu1 N1 C10 102.6(4) . .
C2 Cu1 N1 C10 -29.2(4) . .
N3 Cu1 N1 C9 76.1(5) . .
P1 Cu1 N1 C9 -75.7(5) . .
C2 Cu1 N1 C9 152.6(5) . .
N1 Cu1 N3 C17 113.6(4) . .
P1 Cu1 N3 C17 -89.3(4) . .
C2 Cu1 N3 C17 36.1(4) . .
N1 Cu1 N3 C16 -75.7(4) . .
P1 Cu1 N3 C16 81.4(4) . .
C2 Cu1 N3 C16 -153.2(4) . .
C10 N2 C1 C3 -136.0(5) . 2
C4 N2 C1 C3 53.5(7) . 2
C10 N2 C1 C2 42.7(6) . .
C4 N2 C1 C2 -127.7(5) . .
C3 C1 C2 C3 1.9(7) 2 .
N2 C1 C2 C3 -176.9(4) . .
C3 C1 C2 Cu1 106.0(4) 2 .
N2 C1 C2 Cu1 -72.8(4) . .
N1 Cu1 C2 C3 -178.4(3) . .
N3 Cu1 C2 C3 -62.6(3) . .
P1 Cu1 C2 C3 46.9(3) . .
N1 Cu1 C2 C1 58.1(3) . .
N3 Cu1 C2 C1 173.9(3) . .
P1 Cu1 C2 C1 -76.6(3) . .
C1 C2 C3 C1 -1.9(7) . 2
Cu1 C2 C3 C1 -106.7(4) . 2
C1 C2 C3 N4 178.3(4) . .
Cu1 C2 C3 N4 73.5(4) . .
C17 N4 C3 C2 -39.5(6) . .
C11 N4 C3 C2 131.5(5) . .
C17 N4 C3 C1 140.7(5) . 2
C11 N4 C3 C1 -48.3(7) . 2
C10 N2 C4 C5 1.0(6) . .
C1 N2 C4 C5 172.8(5) . .
N2 C4 C5 C6 -0.3(7) . .
C4 C5 C6 C10 -0.5(7) . .
C4 C5 C6 C7 -178.2(8) . .
C10 C6 C7 C8 0.3(10) . .
C5 C6 C7 C8 177.7(8) . .
C6 C7 C8 C9 0.8(12) . .
C10 N1 C9 C8 0.6(9) . .
Cu1 N1 C9 C8 179.1(6) . .
C7 C8 C9 N1 -1.3(12) . .
C9 N1 C10 N2 -179.8(5) . .
Cu1 N1 C10 N2 1.8(7) . .
C9 N1 C10 C6 0.7(8) . .
Cu1 N1 C10 C6 -177.7(4) . .
C1 N2 C10 N1 7.0(8) . .
C4 N2 C10 N1 179.0(5) . .
C1 N2 C10 C6 -173.4(5) . .
C4 N2 C10 C6 -1.4(6) . .
C7 C6 C10 N1 -1.1(9) . .
C5 C6 C10 N1 -179.2(5) . .
C7 C6 C10 N2 179.3(6) . .
C5 C6 C10 N2 1.2(6) . .
C17 N4 C11 C12 -0.7(6) . .
C3 N4 C11 C12 -172.9(5) . .
N4 C11 C12 C13 0.1(6) . .
C11 C12 C13 C14 -179.2(6) . .
C11 C12 C13 C17 0.5(6) . .
C17 C13 C14 C15 0.4(7) . .
C12 C13 C14 C15 -180.0(6) . .
C13 C14 C15 C16 -0.9(8) . .
C17 N3 C16 C15 0.0(7) . .
Cu1 N3 C16 C15 -171.6(4) . .
C14 C15 C16 N3 0.7(9) . .
C16 N3 C17 N4 -178.8(5) . .
Cu1 N3 C17 N4 -7.7(7) . .
C16 N3 C17 C13 -0.5(7) . .
Cu1 N3 C17 C13 170.6(4) . .
C11 N4 C17 N3 179.5(4) . .
C3 N4 C17 N3 -8.0(7) . .
C11 N4 C17 C13 1.0(5) . .
C3 N4 C17 C13 173.5(4) . .
C14 C13 C17 N3 0.3(7) . .
C12 C13 C17 N3 -179.4(5) . .
C14 C13 C17 N4 178.8(4) . .
C12 C13 C17 N4 -0.9(5) . .
C24 P1 C18 C23 -171.4(6) . .
C31 P1 C18 C23 82.0(6) . .
Cu1 P1 C18 C23 -48.6(6) . .
C24 P1 C18 C19 10.0(6) . .
C31 P1 C18 C19 -96.6(5) . .
Cu1 P1 C18 C19 132.8(5) . .
C23 C18 C19 C20 1.6(10) . .
P1 C18 C19 C20 -179.8(5) . .
C18 C19 C20 C21 -2.4(12) . .
C19 C20 C21 C22 -0.1(14) . .
C20 C21 C22 C23 3.3(16) . .
C19 C18 C23 C22 1.5(13) . .
P1 C18 C23 C22 -177.2(8) . .
C21 C22 C23 C18 -4.0(17) . .
C18 P1 C24 C25 109.2(4) . .
C31 P1 C24 C25 -142.6(4) . .
Cu1 P1 C24 C25 -17.6(5) . .
C18 P1 C24 C29 -70.3(5) . .
C31 P1 C24 C29 37.9(5) . .
Cu1 P1 C24 C29 162.9(4) . .
C29 C24 C25 C26 0.9(8) . .
P1 C24 C25 C26 -178.6(4) . .
C24 C25 C26 C27 0.4(9) . .
C25 C26 C27 C28 -1.1(10) . .
C26 C27 C28 C29 0.4(10) . .
C25 C24 C29 C28 -1.6(9) . .
P1 C24 C29 C28 177.9(5) . .
C27 C28 C29 C24 1.0(10) . .
C18 P1 C31 C32 -6.0(5) . .
C24 P1 C31 C32 -114.6(5) . .
Cu1 P1 C31 C32 124.6(4) . .
C18 P1 C31 C36 173.4(4) . .
C24 P1 C31 C36 64.8(4) . .
Cu1 P1 C31 C36 -56.0(4) . .
C36 C31 C32 C33 -2.0(8) . .
P1 C31 C32 C33 177.3(5) . .
C31 C32 C33 C34 1.5(10) . .
C32 C33 C34 C35 -0.6(10) . .
C33 C34 C35 C36 0.3(9) . .
C34 C35 C36 C31 -0.8(8) . .
C32 C31 C36 C35 1.7(8) . .
P1 C31 C36 C35 -177.7(4) . .
